data_7704967
loop_
_publ_author_name
'Chapple, Peter M.'
'Cordier, Marie'
'Dorcet, Vincent'
'Roisnel, Thierry'
'Carpentier, Jean-Fran\,cois'
'Sarazin, Yann'

_publ_section_title
;
 A versatile nitrogen ligand for alkaline-earth chemistry.
;
_journal_issue 34
_journal_name_full 'Dalton transactions (Cambridge, England : 2003)'
_journal_page_first 11878
_journal_page_last 11889
_journal_paper_doi 10.1039/d0dt02236e
_journal_volume 49
_journal_year 2020
_chemical_compound_source 'synthesis as described'
_chemical_formula_moiety 'C52 H76 Ca N4 Si2, 0.25[C6 H14]'
_chemical_formula_sum 'C53.5 H79.5 Ca N4 Si2'
_chemical_formula_weight 874.99
_space_group_crystal_system monoclinic
_space_group_IT_number 14
_space_group_name_Hall '-P 2ybc'
_space_group_name_H-M_alt 'P 1 21/c 1'
_atom_sites_solution_hydrogens geom
_atom_sites_solution_primary dual
_atom_sites_solution_secondary difmap
_audit_update_record
;
2020-07-29 deposited with the CCDC.	2020-07-30 downloaded from the CCDC.
;
_cell_angle_alpha 90
_cell_angle_beta 98.631(3)
_cell_angle_gamma 90
_cell_formula_units_Z 4
_cell_length_a 15.3319(12)
_cell_length_b 23.6745(16)
_cell_length_c 16.1784(10)
_cell_measurement_reflns_used 9926
_cell_measurement_temperature 150(2)
_cell_measurement_theta_max 27.5324
_cell_measurement_theta_min 2.4236
_cell_measurement_wavelength 0.71073
_cell_volume 5805.9(7)
_computing_cell_refinement 'APEX3 (Bruker, 2015)'
_computing_data_collection 'Bruker APEX3 (Bruker, 2015)'
_computing_data_reduction 'SAINT (Bruker, 2014)'
_computing_molecular_graphics
;
   'SXGRAPH (L. Farrugia, 1999), Mercury (CSD, 2016)'
;
_computing_publication_material 'CRYSCALC (T. Roisnel, local program, 2019)'
_computing_structure_refinement 'SHELXL-2018_3 (Sheldrick, 2018)'
_computing_structure_solution 'SHELXT 2018_2 (Sheldrick, 2018)'
_diffrn_ambient_temperature 150(2)
_diffrn_detector '(CMOS) PHOTON 100'
_diffrn_detector_area_resol_mean 10.4167
_diffrn_measured_fraction_theta_full 0.999
_diffrn_measured_fraction_theta_max 0.996
_diffrn_measurement_device_type 'D8 VENTURE Bruker AXS'
_diffrn_measurement_method 'rotation images'
_diffrn_orient_matrix_UB_11 -0.0596723
_diffrn_orient_matrix_UB_12 0.0145012
_diffrn_orient_matrix_UB_13 0.0071469
_diffrn_orient_matrix_UB_21 -0.0275293
_diffrn_orient_matrix_UB_22 -0.0249497
_diffrn_orient_matrix_UB_23 -0.0466036
_diffrn_orient_matrix_UB_31 -0.0057861
_diffrn_orient_matrix_UB_32 -0.0308449
_diffrn_orient_matrix_UB_33 0.0410564
_diffrn_radiation_monochromator 'multilayer monochromator'
_diffrn_radiation_probe x-ray
_diffrn_radiation_source 'Incoatec microfocus sealed tube'
_diffrn_radiation_type MoK\a
_diffrn_radiation_wavelength 0.71073
_diffrn_reflns_av_R_equivalents 0.0543
_diffrn_reflns_av_unetI/netI 0.0479
_diffrn_reflns_limit_h_max 19
_diffrn_reflns_limit_h_min -19
_diffrn_reflns_limit_k_max 30
_diffrn_reflns_limit_k_min -26
_diffrn_reflns_limit_l_max 20
_diffrn_reflns_limit_l_min -21
_diffrn_reflns_number 55288
_diffrn_reflns_theta_full 25.242
_diffrn_reflns_theta_max 27.570
_diffrn_reflns_theta_min 2.424
_diffrn_source_current 1.0
_diffrn_source_power 50.0
_diffrn_source_voltage 50.0
_exptl_absorpt_coefficient_mu 0.183
_exptl_absorpt_correction_T_max 0.982
_exptl_absorpt_correction_T_min 0.814
_exptl_absorpt_correction_type multi-scan
_exptl_absorpt_process_details
;
  [Sheldrick, G.M. (2014). SADABS Bruker AXS Inc., Madison, Wisconsin, USA]
;
_exptl_crystal_colour yellow
_exptl_crystal_density_diffrn 1.001
_exptl_crystal_description prism
_exptl_crystal_F_000 1906
_exptl_crystal_size_max 0.200
_exptl_crystal_size_mid 0.140
_exptl_crystal_size_min 0.100
_refine_diff_density_max 0.453
_refine_diff_density_min -0.405
_refine_diff_density_rms 0.053
_refine_ls_extinction_method none
_refine_ls_goodness_of_fit_ref 1.016
_refine_ls_hydrogen_treatment constr
_refine_ls_matrix_type full
_refine_ls_number_parameters 533
_refine_ls_number_reflns 13379
_refine_ls_number_restraints 0
_refine_ls_restrained_S_all 1.016
_refine_ls_R_factor_all 0.0641
_refine_ls_R_factor_gt 0.0466
_refine_ls_shift/su_max 0.002
_refine_ls_shift/su_mean 0.000
_refine_ls_structure_factor_coef Fsqd
_refine_ls_weighting_details 'w=1/[\s^2^(Fo^2^)+(0.0564P)^2^+3.2571P] where P=(Fo^2^+2Fc^2^)/3'
_refine_ls_weighting_scheme calc
_refine_ls_wR_factor_gt 0.1186
_refine_ls_wR_factor_ref 0.1310
_reflns_number_gt 10381
_reflns_number_total 13379
_reflns_threshold_expression >2sigma(I)
_cod_data_source_file d0dt02236e2.cif
_cod_data_source_block PC06
_cod_depositor_comments 'Adding full bibliography for 7704966--7704975.cif.'
_cod_original_sg_symbol_H-M 'P 21/c'
_cod_database_code 7704967

loop_
_space_group_symop_operation_xyz
'x, y, z'
'-x, y+1/2, -z+1/2'
'-x, -y, -z'
'x, -y-1/2, z-1/2'

loop_
_atom_site_label
_atom_site_type_symbol
_atom_site_fract_x
_atom_site_fract_y
_atom_site_fract_z
_atom_site_U_iso_or_equiv
_atom_site_adp_type
_atom_site_occupancy
_atom_site_site_symmetry_order
_atom_site_calc_flag
_atom_site_refinement_flags_posn
_atom_site_refinement_flags_adp
_atom_site_refinement_flags_occupancy
_atom_site_disorder_assembly
_atom_site_disorder_group
Ca1 Ca 0.18970(2) 0.61989(2) 0.70580(2) 0.02016(8) Uani 1 1 d . . . . .
Si1 Si 0.08080(4) 0.62012(2) 0.88201(3) 0.03013(12) Uani 1 1 d . . . . .
Si2 Si 0.02574(3) 0.54263(2) 0.73155(3) 0.02480(11) Uani 1 1 d . . . . .
N1 N 0.09007(10) 0.59074(6) 0.78829(9) 0.0262(3) Uani 1 1 d . . . . .
C2 C 0.19372(16) 0.64166(9) 0.93506(14) 0.0472(5) Uani 1 1 d . . . . .
H2A H 0.188968 0.658717 0.989396 0.071 Uiso 1 1 calc R U . . .
H2B H 0.231909 0.608312 0.943297 0.071 Uiso 1 1 calc R U . . .
H2C H 0.219036 0.669155 0.900089 0.071 Uiso 1 1 calc R U . . .
C3 C 0.01187(15) 0.68566(9) 0.87333(14) 0.0437(5) Uani 1 1 d . . . . .
H3A H 0.009003 0.700606 0.929348 0.066 Uiso 1 1 calc R U . . .
H3B H 0.038315 0.713991 0.840528 0.066 Uiso 1 1 calc R U . . .
H3C H -0.047809 0.676722 0.845573 0.066 Uiso 1 1 calc R U . . .
C4 C 0.0295(2) 0.57342(10) 0.95545(15) 0.0577(7) Uani 1 1 d . . . . .
H4A H 0.026807 0.593736 1.007775 0.087 Uiso 1 1 calc R U . . .
H4B H -0.030265 0.562945 0.929692 0.087 Uiso 1 1 calc R U . . .
H4C H 0.065251 0.539222 0.967160 0.087 Uiso 1 1 calc R U . . .
C5 C -0.09279(13) 0.56304(9) 0.70289(15) 0.0434(5) Uani 1 1 d . . . . .
H5A H -0.124788 0.532653 0.670169 0.065 Uiso 1 1 calc R U . . .
H5B H -0.118765 0.569375 0.753882 0.065 Uiso 1 1 calc R U . . .
H5C H -0.096923 0.597779 0.669591 0.065 Uiso 1 1 calc R U . . .
C6 C 0.02758(15) 0.46940(8) 0.77619(13) 0.0416(5) Uani 1 1 d . . . . .
H6A H -0.011830 0.444977 0.738506 0.062 Uiso 1 1 calc R U . . .
H6B H 0.087792 0.454405 0.782371 0.062 Uiso 1 1 calc R U . . .
H6C H 0.007745 0.470562 0.830993 0.062 Uiso 1 1 calc R U . . .
C7 C 0.06873(13) 0.53440(8) 0.62774(11) 0.0330(4) Uani 1 1 d . . . . .
H7A H 0.032659 0.506612 0.593059 0.050 Uiso 1 1 calc R U . . .
H7B H 0.065514 0.570849 0.598716 0.050 Uiso 1 1 calc R U . . .
H7C H 0.130148 0.521515 0.638003 0.050 Uiso 1 1 calc R U . . .
N8 N 0.30643(9) 0.68450(5) 0.72725(8) 0.0204(3) Uani 1 1 d . . . . .
C19 C 0.19288(18) 0.69456(11) 0.4309(2) 0.0635(7) Uani 1 1 d . . . . .
H19A H 0.251596 0.682578 0.420961 0.095 Uiso 1 1 calc R U . . .
H19B H 0.156144 0.702912 0.377368 0.095 Uiso 1 1 calc R U . . .
H19C H 0.198233 0.728509 0.465978 0.095 Uiso 1 1 calc R U . . .
N11 N 0.12520(8) 0.70432(5) 0.62448(8) 0.0207(3) Uani 1 1 d . . . . .
C12 C 0.04790(11) 0.69583(7) 0.56294(10) 0.0234(3) Uani 1 1 d . . . . .
C13 C 0.05950(12) 0.66529(7) 0.49102(11) 0.0305(4) Uani 1 1 d . . . . .
C14 C -0.01416(15) 0.65503(9) 0.43123(13) 0.0422(5) Uani 1 1 d . . . . .
H14 H -0.007902 0.634171 0.382299 0.051 Uiso 1 1 calc R U . . .
C15 C -0.09640(15) 0.67503(10) 0.44262(15) 0.0497(6) Uani 1 1 d . . . . .
H15 H -0.146147 0.667686 0.401479 0.060 Uiso 1 1 calc R U . . .
C16 C -0.10666(13) 0.70525(10) 0.51257(14) 0.0431(5) Uani 1 1 d . . . . .
H16 H -0.163635 0.718667 0.519070 0.052 Uiso 1 1 calc R U . . .
C17 C -0.03521(11) 0.71687(8) 0.57477(12) 0.0297(4) Uani 1 1 d . . . . .
C18 C 0.15060(13) 0.64768(8) 0.47491(12) 0.0363(4) Uani 1 1 d . . . . .
H18 H 0.187741 0.641880 0.530570 0.044 Uiso 1 1 calc R U . . .
C20 C 0.15132(19) 0.59258(10) 0.42664(16) 0.0575(6) Uani 1 1 d . . . . .
H20A H 0.123797 0.562752 0.455868 0.086 Uiso 1 1 calc R U . . .
H20B H 0.118285 0.597463 0.370361 0.086 Uiso 1 1 calc R U . . .
H20C H 0.212344 0.582039 0.422579 0.086 Uiso 1 1 calc R U . . .
C21 C -0.05027(12) 0.75281(8) 0.64947(13) 0.0360(4) Uani 1 1 d . . . . .
H21 H 0.002730 0.749158 0.693419 0.043 Uiso 1 1 calc R U . . .
C22 C -0.13131(15) 0.73397(11) 0.68732(17) 0.0530(6) Uani 1 1 d . . . . .
H22A H -0.138210 0.758256 0.734963 0.080 Uiso 1 1 calc R U . . .
H22B H -0.184010 0.736878 0.644995 0.080 Uiso 1 1 calc R U . . .
H22C H -0.123567 0.694712 0.706224 0.080 Uiso 1 1 calc R U . . .
C23 C -0.06176(16) 0.81541(9) 0.62571(17) 0.0514(6) Uani 1 1 d . . . . .
H23A H -0.071303 0.837333 0.674954 0.077 Uiso 1 1 calc R U . . .
H23B H -0.008569 0.829073 0.605239 0.077 Uiso 1 1 calc R U . . .
H23C H -0.112740 0.819811 0.581769 0.077 Uiso 1 1 calc R U . . .
N31 N 0.31836(9) 0.55297(5) 0.73140(8) 0.0224(3) Uani 1 1 d . . . . .
C32 C 0.30440(11) 0.49222(6) 0.73240(10) 0.0233(3) Uani 1 1 d . . . . .
C33 C 0.29993(11) 0.46137(7) 0.65815(11) 0.0277(4) Uani 1 1 d . . . . .
C34 C 0.29193(15) 0.40286(8) 0.66288(13) 0.0404(5) Uani 1 1 d . . . . .
H34 H 0.290484 0.380870 0.613583 0.049 Uiso 1 1 calc R U . . .
C35 C 0.28608(18) 0.37630(8) 0.73753(14) 0.0499(6) Uani 1 1 d . . . . .
H35 H 0.280578 0.336363 0.739272 0.060 Uiso 1 1 calc R U . . .
C36 C 0.28819(16) 0.40734(8) 0.80944(13) 0.0431(5) Uani 1 1 d . . . . .
H36 H 0.283061 0.388632 0.860439 0.052 Uiso 1 1 calc R U . . .
C37 C 0.29774(12) 0.46600(7) 0.80884(11) 0.0294(4) Uani 1 1 d . . . . .
C38 C 0.30846(12) 0.48939(8) 0.57547(11) 0.0320(4) Uani 1 1 d . . . . .
H38 H 0.288360 0.529423 0.578456 0.038 Uiso 1 1 calc R U . . .
C39 C 0.40484(16) 0.49042(13) 0.56139(16) 0.0583(7) Uani 1 1 d . . . . .
H39A H 0.409108 0.508642 0.507754 0.087 Uiso 1 1 calc R U . . .
H39B H 0.440055 0.511615 0.606628 0.087 Uiso 1 1 calc R U . . .
H39C H 0.427151 0.451652 0.560758 0.087 Uiso 1 1 calc R U . . .
C40 C 0.25142(16) 0.46146(10) 0.50095(13) 0.0444(5) Uani 1 1 d . . . . .
H40A H 0.259547 0.481228 0.449434 0.067 Uiso 1 1 calc R U . . .
H40B H 0.268916 0.421841 0.497191 0.067 Uiso 1 1 calc R U . . .
H40C H 0.189253 0.463418 0.508486 0.067 Uiso 1 1 calc R U . . .
C41 C 0.30437(14) 0.49843(8) 0.89034(11) 0.0362(4) Uani 1 1 d . . . . .
H41 H 0.297156 0.539454 0.876225 0.043 Uiso 1 1 calc R U . . .
C42 C 0.23196(15) 0.48222(10) 0.94071(13) 0.0448(5) Uani 1 1 d . . . . .
H42A H 0.238786 0.504130 0.992677 0.067 Uiso 1 1 calc R U . . .
H42B H 0.174220 0.490252 0.907911 0.067 Uiso 1 1 calc R U . . .
H42C H 0.236232 0.441832 0.953994 0.067 Uiso 1 1 calc R U . . .
C43 C 0.39547(16) 0.49068(12) 0.94230(14) 0.0519(6) Uani 1 1 d . . . . .
H43A H 0.398433 0.511924 0.994635 0.078 Uiso 1 1 calc R U . . .
H43B H 0.405564 0.450504 0.954882 0.078 Uiso 1 1 calc R U . . .
H43C H 0.440803 0.504630 0.910689 0.078 Uiso 1 1 calc R U . . .
C51 C 0.15113(10) 0.75582(7) 0.63462(10) 0.0228(3) Uani 1 1 d . . . . .
H51 H 0.114304 0.783530 0.604615 0.027 Uiso 1 1 calc R U . . .
C52 C 0.22978(10) 0.77657(6) 0.68635(10) 0.0207(3) Uani 1 1 d . . . . .
C53 C 0.29999(10) 0.74264(6) 0.72443(10) 0.0194(3) Uani 1 1 d . . . . .
C54 C 0.37982(10) 0.76965(7) 0.76008(10) 0.0220(3) Uani 1 1 d . . . . .
C55 C 0.38789(11) 0.82803(7) 0.76203(10) 0.0242(3) Uani 1 1 d . . . . .
H55 H 0.441761 0.844785 0.787006 0.029 Uiso 1 1 calc R U . . .
C56 C 0.31773(11) 0.86242(7) 0.72770(10) 0.0231(3) Uani 1 1 d . . . . .
C57 C 0.24099(11) 0.83559(7) 0.68957(10) 0.0231(3) Uani 1 1 d . . . . .
H57 H 0.193527 0.858539 0.664299 0.028 Uiso 1 1 calc R U . . .
C58 C 0.32871(12) 0.92694(7) 0.72667(12) 0.0289(4) Uani 1 1 d . . . . .
C59 C 0.36471(19) 0.94827(9) 0.81444(15) 0.0532(6) Uani 1 1 d . . . . .
H59A H 0.323109 0.938800 0.852767 0.080 Uiso 1 1 calc R U . . .
H59B H 0.421739 0.930342 0.833753 0.080 Uiso 1 1 calc R U . . .
H59C H 0.372342 0.989344 0.813011 0.080 Uiso 1 1 calc R U . . .
C60 C 0.39395(18) 0.94197(9) 0.66809(17) 0.0544(6) Uani 1 1 d . . . . .
H60A H 0.450256 0.922949 0.686652 0.082 Uiso 1 1 calc R U . . .
H60B H 0.370531 0.929706 0.611226 0.082 Uiso 1 1 calc R U . . .
H60C H 0.403130 0.982941 0.668618 0.082 Uiso 1 1 calc R U . . .
C61 C 0.24127(15) 0.95666(8) 0.69744(19) 0.0559(7) Uani 1 1 d . . . . .
H61A H 0.198991 0.947087 0.735056 0.084 Uiso 1 1 calc R U . . .
H61B H 0.250615 0.997621 0.697937 0.084 Uiso 1 1 calc R U . . .
H61C H 0.218017 0.944386 0.640544 0.084 Uiso 1 1 calc R U . . .
C71 C 0.39908(11) 0.56641(7) 0.75795(11) 0.0245(3) Uani 1 1 d . . . . .
H71 H 0.439047 0.535663 0.768162 0.029 Uiso 1 1 calc R U . . .
C72 C 0.43726(11) 0.62189(7) 0.77435(11) 0.0250(3) Uani 1 1 d . . . . .
C73 C 0.52768(11) 0.62309(7) 0.80620(12) 0.0296(4) Uani 1 1 d . . . . .
H73 H 0.557949 0.588053 0.814371 0.036 Uiso 1 1 calc R U . . .
C74 C 0.57593(11) 0.67252(7) 0.82662(12) 0.0302(4) Uani 1 1 d . . . . .
C75 C 0.53047(11) 0.72363(7) 0.81537(11) 0.0276(4) Uani 1 1 d . . . . .
H75 H 0.560849 0.758072 0.829541 0.033 Uiso 1 1 calc R U . . .
C76 C 0.44124(11) 0.72458(7) 0.78367(11) 0.0237(3) Uani 1 1 d . . . . .
C77 C 0.39256(10) 0.67416(6) 0.76181(10) 0.0212(3) Uani 1 1 d . . . . .
C78 C 0.67493(12) 0.66976(8) 0.85999(17) 0.0474(6) Uani 1 1 d . . . . .
C79 C 0.72098(14) 0.72394(10) 0.8510(2) 0.0604(7) Uani 1 1 d . . . . .
H79A H 0.695194 0.742359 0.798764 0.091 Uiso 1 1 calc R U . . .
H79B H 0.714465 0.748614 0.898329 0.091 Uiso 1 1 calc R U . . .
H79C H 0.783732 0.716677 0.849967 0.091 Uiso 1 1 calc R U . . .
C80A C 0.6822(3) 0.6743(2) 0.9652(3) 0.0546(6) Uani 0.531(3) 1 d . . P A 1
H80A H 0.653605 0.709112 0.979977 0.082 Uiso 0.531(3) 1 calc R U P A 1
H80B H 0.652808 0.641655 0.986178 0.082 Uiso 0.531(3) 1 calc R U P A 1
H80C H 0.744440 0.674699 0.990516 0.082 Uiso 0.531(3) 1 calc R U P A 1
C81A C 0.7189(3) 0.6176(2) 0.8483(3) 0.0546(6) Uani 0.531(3) 1 d . . P A 1
H81A H 0.679848 0.585933 0.856377 0.082 Uiso 0.531(3) 1 calc R U P A 1
H81B H 0.733928 0.616232 0.791601 0.082 Uiso 0.531(3) 1 calc R U P A 1
H81C H 0.772909 0.614960 0.889054 0.082 Uiso 0.531(3) 1 calc R U P A 1
C80B C 0.6948(3) 0.6326(2) 0.9272(4) 0.0546(6) Uani 0.469(3) 1 d . . P A 2
H80D H 0.655347 0.599894 0.918839 0.082 Uiso 0.469(3) 1 calc R U P A 2
H80E H 0.756102 0.620016 0.930733 0.082 Uiso 0.469(3) 1 calc R U P A 2
H80F H 0.686835 0.651952 0.979095 0.082 Uiso 0.469(3) 1 calc R U P A 2
C81B C 0.7179(3) 0.6382(2) 0.7791(4) 0.0546(6) Uani 0.469(3) 1 d . . P A 2
H81D H 0.706356 0.662093 0.729226 0.082 Uiso 0.469(3) 1 calc R U P A 2
H81E H 0.781667 0.633290 0.794975 0.082 Uiso 0.469(3) 1 calc R U P A 2
H81F H 0.690073 0.601230 0.767155 0.082 Uiso 0.469(3) 1 calc R U P A 2

loop_
_atom_site_aniso_label
_atom_site_aniso_U_11
_atom_site_aniso_U_22
_atom_site_aniso_U_33
_atom_site_aniso_U_23
_atom_site_aniso_U_13
_atom_site_aniso_U_12
Ca1 0.01780(15) 0.01447(14) 0.02746(16) 0.00080(12) 0.00096(12) -0.00200(11)
Si1 0.0414(3) 0.0225(2) 0.0278(2) -0.00232(18) 0.0093(2) 0.0000(2)
Si2 0.0249(2) 0.0200(2) 0.0294(2) -0.00083(18) 0.00385(18) -0.00551(17)
N1 0.0291(8) 0.0211(7) 0.0291(7) -0.0026(5) 0.0069(6) -0.0059(6)
C2 0.0560(14) 0.0392(11) 0.0418(11) -0.0141(9) -0.0083(10) 0.0069(10)
C3 0.0506(13) 0.0349(11) 0.0458(12) -0.0054(9) 0.0078(10) 0.0075(9)
C4 0.092(2) 0.0416(12) 0.0486(13) 0.0023(10) 0.0396(13) 0.0007(13)
C5 0.0285(10) 0.0423(12) 0.0586(13) -0.0041(10) 0.0040(9) -0.0038(8)
C6 0.0514(13) 0.0251(9) 0.0452(11) 0.0024(8) -0.0025(9) -0.0128(9)
C7 0.0344(10) 0.0320(9) 0.0323(9) -0.0079(7) 0.0037(7) -0.0069(8)
N8 0.0188(6) 0.0141(6) 0.0275(7) 0.0011(5) 0.0010(5) -0.0003(5)
C19 0.0564(16) 0.0473(14) 0.094(2) 0.0050(13) 0.0342(15) 0.0035(12)
N11 0.0169(6) 0.0197(6) 0.0251(6) 0.0008(5) 0.0018(5) 0.0002(5)
C12 0.0209(8) 0.0181(7) 0.0291(8) 0.0046(6) -0.0028(6) -0.0025(6)
C13 0.0331(9) 0.0231(8) 0.0324(9) -0.0005(7) -0.0039(7) -0.0015(7)
C14 0.0473(12) 0.0363(11) 0.0378(10) -0.0043(8) -0.0105(9) -0.0059(9)
C15 0.0340(11) 0.0558(14) 0.0518(13) 0.0042(11) -0.0180(9) -0.0122(10)
C16 0.0213(9) 0.0522(13) 0.0527(12) 0.0126(10) -0.0045(8) -0.0019(8)
C17 0.0217(8) 0.0288(9) 0.0377(9) 0.0099(7) 0.0012(7) -0.0006(7)
C18 0.0409(11) 0.0342(10) 0.0324(9) -0.0067(8) 0.0010(8) 0.0067(8)
C20 0.0760(18) 0.0440(13) 0.0548(14) -0.0154(11) 0.0171(13) 0.0065(12)
C21 0.0241(9) 0.0378(10) 0.0475(11) 0.0067(9) 0.0103(8) 0.0053(8)
C22 0.0399(12) 0.0558(14) 0.0684(15) 0.0154(12) 0.0247(11) 0.0075(10)
C23 0.0477(13) 0.0369(12) 0.0734(16) 0.0057(11) 0.0214(12) 0.0093(10)
N31 0.0236(7) 0.0134(6) 0.0292(7) -0.0011(5) 0.0004(5) -0.0008(5)
C32 0.0226(8) 0.0131(7) 0.0325(8) -0.0016(6) -0.0015(6) -0.0009(6)
C33 0.0267(9) 0.0211(8) 0.0338(9) -0.0051(7) -0.0004(7) -0.0015(6)
C34 0.0569(13) 0.0214(9) 0.0414(11) -0.0116(8) 0.0020(9) -0.0049(8)
C35 0.0812(17) 0.0155(9) 0.0503(13) -0.0029(8) 0.0010(12) -0.0074(10)
C36 0.0704(15) 0.0197(9) 0.0363(10) 0.0046(7) -0.0016(10) -0.0065(9)
C37 0.0374(10) 0.0177(8) 0.0305(9) -0.0010(6) -0.0037(7) -0.0015(7)
C38 0.0316(9) 0.0316(9) 0.0330(9) -0.0044(7) 0.0059(7) 0.0002(7)
C39 0.0401(13) 0.0859(19) 0.0513(14) 0.0002(13) 0.0144(11) -0.0023(12)
C40 0.0530(13) 0.0456(12) 0.0330(10) -0.0078(9) 0.0013(9) 0.0015(10)
C41 0.0536(12) 0.0243(9) 0.0287(9) -0.0011(7) -0.0010(8) -0.0017(8)
C42 0.0488(13) 0.0464(12) 0.0377(11) 0.0004(9) 0.0010(9) 0.0063(10)
C43 0.0492(13) 0.0683(16) 0.0356(11) -0.0111(11) -0.0023(9) -0.0124(12)
C51 0.0196(8) 0.0196(7) 0.0287(8) 0.0030(6) 0.0019(6) 0.0022(6)
C52 0.0199(7) 0.0160(7) 0.0260(8) -0.0007(6) 0.0032(6) -0.0013(6)
C53 0.0200(7) 0.0143(7) 0.0239(7) -0.0010(6) 0.0034(6) -0.0013(6)
C54 0.0191(7) 0.0179(7) 0.0279(8) 0.0001(6) 0.0002(6) -0.0022(6)
C55 0.0235(8) 0.0172(7) 0.0309(8) -0.0020(6) 0.0007(6) -0.0032(6)
C56 0.0263(8) 0.0140(7) 0.0295(8) -0.0014(6) 0.0062(6) -0.0024(6)
C57 0.0234(8) 0.0163(7) 0.0295(8) 0.0019(6) 0.0039(6) 0.0028(6)
C58 0.0303(9) 0.0151(7) 0.0412(10) -0.0020(7) 0.0056(7) -0.0023(6)
C59 0.0763(17) 0.0264(10) 0.0549(13) -0.0141(9) 0.0026(12) -0.0075(10)
C60 0.0700(16) 0.0239(10) 0.0771(16) 0.0077(10) 0.0365(14) -0.0061(10)
C61 0.0437(13) 0.0150(9) 0.105(2) 0.0006(11) -0.0008(13) 0.0029(8)
C71 0.0220(8) 0.0152(7) 0.0354(9) 0.0012(6) 0.0015(7) 0.0025(6)
C72 0.0193(8) 0.0170(7) 0.0375(9) 0.0022(6) 0.0001(6) -0.0009(6)
C73 0.0202(8) 0.0185(8) 0.0487(10) 0.0056(7) 0.0008(7) 0.0011(6)
C74 0.0178(8) 0.0218(8) 0.0494(11) 0.0057(7) -0.0003(7) -0.0010(6)
C75 0.0216(8) 0.0174(8) 0.0419(10) 0.0022(7) -0.0011(7) -0.0046(6)
C76 0.0198(8) 0.0166(7) 0.0334(8) 0.0013(6) -0.0002(6) -0.0021(6)
C77 0.0186(7) 0.0161(7) 0.0280(8) 0.0006(6) 0.0002(6) -0.0022(6)
C78 0.0163(9) 0.0282(10) 0.0937(18) 0.0180(10) -0.0052(10) -0.0035(7)
C79 0.0247(10) 0.0410(13) 0.109(2) 0.0199(13) -0.0114(12) -0.0087(9)
C80A 0.0238(10) 0.0571(15) 0.0776(17) 0.0059(13) -0.0094(11) 0.0014(10)
C81A 0.0238(10) 0.0571(15) 0.0776(17) 0.0059(13) -0.0094(11) 0.0014(10)
C80B 0.0238(10) 0.0571(15) 0.0776(17) 0.0059(13) -0.0094(11) 0.0014(10)
C81B 0.0238(10) 0.0571(15) 0.0776(17) 0.0059(13) -0.0094(11) 0.0014(10)

loop_
_atom_type_symbol
_atom_type_description
_atom_type_scat_dispersion_real
_atom_type_scat_dispersion_imag
_atom_type_scat_source
C C 0.0033 0.0016 'International Tables Vol C Tables 4.2.6.8 and 6.1.1.4'
H H 0.0000 0.0000 'International Tables Vol C Tables 4.2.6.8 and 6.1.1.4'
N N 0.0061 0.0033 'International Tables Vol C Tables 4.2.6.8 and 6.1.1.4'
Ca Ca 0.2262 0.3064 'International Tables Vol C Tables 4.2.6.8 and 6.1.1.4'
Si Si 0.0817 0.0704 'International Tables Vol C Tables 4.2.6.8 and 6.1.1.4'

loop_
_geom_angle_atom_site_label_1
_geom_angle_atom_site_label_2
_geom_angle_atom_site_label_3
_geom_angle
_geom_angle_site_symmetry_1
_geom_angle_site_symmetry_3
_geom_angle_publ_flag
N1 Ca1 N8 132.49(5) . . ?
N1 Ca1 N11 107.55(5) . . ?
N8 Ca1 N11 77.87(4) . . ?
N1 Ca1 N31 106.89(5) . . ?
N8 Ca1 N31 79.86(4) . . ?
N11 Ca1 N31 145.54(5) . . ?
N1 Ca1 Si2 30.58(4) . . ?
N8 Ca1 Si2 163.06(4) . . ?
N11 Ca1 Si2 105.60(3) . . ?
N31 Ca1 Si2 103.39(3) . . ?
N1 Ca1 Si1 23.67(4) . . ?
N8 Ca1 Si1 108.95(4) . . ?
N11 Ca1 Si1 103.06(3) . . ?
N31 Ca1 Si1 108.89(3) . . ?
Si2 Ca1 Si1 54.160(13) . . ?
N1 Si1 C3 113.32(9) . . ?
N1 Si1 C4 115.07(9) . . ?
C3 Si1 C4 104.48(11) . . ?
N1 Si1 C2 108.92(9) . . ?
C3 Si1 C2 106.25(10) . . ?
C4 Si1 C2 108.32(12) . . ?
N1 Si1 Ca1 32.74(5) . . ?
C3 Si1 Ca1 105.80(7) . . ?
C4 Si1 Ca1 143.79(7) . . ?
C2 Si1 Ca1 81.60(8) . . ?
N1 Si2 C5 115.33(9) . . ?
N1 Si2 C6 116.16(8) . . ?
C5 Si2 C6 106.97(10) . . ?
N1 Si2 C7 107.33(8) . . ?
C5 Si2 C7 105.06(10) . . ?
C6 Si2 C7 104.94(9) . . ?
N1 Si2 Ca1 43.50(5) . . ?
C5 Si2 Ca1 125.14(7) . . ?
C6 Si2 Ca1 127.88(7) . . ?
C7 Si2 Ca1 63.84(6) . . ?
Si2 N1 Si1 130.11(9) . . ?
Si2 N1 Ca1 105.92(7) . . ?
Si1 N1 Ca1 123.59(7) . . ?
Si1 C2 H2A 109.5 . . ?
Si1 C2 H2B 109.5 . . ?
H2A C2 H2B 109.5 . . ?
Si1 C2 H2C 109.5 . . ?
H2A C2 H2C 109.5 . . ?
H2B C2 H2C 109.5 . . ?
Si1 C3 H3A 109.5 . . ?
Si1 C3 H3B 109.5 . . ?
H3A C3 H3B 109.5 . . ?
Si1 C3 H3C 109.5 . . ?
H3A C3 H3C 109.5 . . ?
H3B C3 H3C 109.5 . . ?
Si1 C4 H4A 109.5 . . ?
Si1 C4 H4B 109.5 . . ?
H4A C4 H4B 109.5 . . ?
Si1 C4 H4C 109.5 . . ?
H4A C4 H4C 109.5 . . ?
H4B C4 H4C 109.5 . . ?
Si2 C5 H5A 109.5 . . ?
Si2 C5 H5B 109.5 . . ?
H5A C5 H5B 109.5 . . ?
Si2 C5 H5C 109.5 . . ?
H5A C5 H5C 109.5 . . ?
H5B C5 H5C 109.5 . . ?
Si2 C6 H6A 109.5 . . ?
Si2 C6 H6B 109.5 . . ?
H6A C6 H6B 109.5 . . ?
Si2 C6 H6C 109.5 . . ?
H6A C6 H6C 109.5 . . ?
H6B C6 H6C 109.5 . . ?
Si2 C7 H7A 109.5 . . ?
Si2 C7 H7B 109.5 . . ?
H7A C7 H7B 109.5 . . ?
Si2 C7 H7C 109.5 . . ?
H7A C7 H7C 109.5 . . ?
H7B C7 H7C 109.5 . . ?
C77 N8 C53 104.50(12) . . ?
C77 N8 Ca1 127.57(10) . . ?
C53 N8 Ca1 126.69(10) . . ?
C18 C19 H19A 109.5 . . ?
C18 C19 H19B 109.5 . . ?
H19A C19 H19B 109.5 . . ?
C18 C19 H19C 109.5 . . ?
H19A C19 H19C 109.5 . . ?
H19B C19 H19C 109.5 . . ?
C51 N11 C12 115.25(13) . . ?
C51 N11 Ca1 126.72(11) . . ?
C12 N11 Ca1 117.93(9) . . ?
C13 C12 C17 121.66(16) . . ?
C13 C12 N11 116.77(15) . . ?
C17 C12 N11 121.57(15) . . ?
C14 C13 C12 118.35(18) . . ?
C14 C13 C18 120.26(18) . . ?
C12 C13 C18 121.22(16) . . ?
C15 C14 C13 120.5(2) . . ?
C15 C14 H14 119.8 . . ?
C13 C14 H14 119.8 . . ?
C16 C15 C14 120.60(19) . . ?
C16 C15 H15 119.7 . . ?
C14 C15 H15 119.7 . . ?
C15 C16 C17 121.5(2) . . ?
C15 C16 H16 119.2 . . ?
C17 C16 H16 119.2 . . ?
C16 C17 C12 117.36(18) . . ?
C16 C17 C21 118.99(17) . . ?
C12 C17 C21 123.61(16) . . ?
C19 C18 C13 110.43(17) . . ?
C19 C18 C20 110.50(19) . . ?
C13 C18 C20 113.67(18) . . ?
C19 C18 H18 107.3 . . ?
C13 C18 H18 107.3 . . ?
C20 C18 H18 107.3 . . ?
C18 C20 H20A 109.5 . . ?
C18 C20 H20B 109.5 . . ?
H20A C20 H20B 109.5 . . ?
C18 C20 H20C 109.5 . . ?
H20A C20 H20C 109.5 . . ?
H20B C20 H20C 109.5 . . ?
C17 C21 C22 112.53(18) . . ?
C17 C21 C23 111.47(17) . . ?
C22 C21 C23 108.17(17) . . ?
C17 C21 H21 108.2 . . ?
C22 C21 H21 108.2 . . ?
C23 C21 H21 108.2 . . ?
C21 C22 H22A 109.5 . . ?
C21 C22 H22B 109.5 . . ?
H22A C22 H22B 109.5 . . ?
C21 C22 H22C 109.5 . . ?
H22A C22 H22C 109.5 . . ?
H22B C22 H22C 109.5 . . ?
C21 C23 H23A 109.5 . . ?
C21 C23 H23B 109.5 . . ?
H23A C23 H23B 109.5 . . ?
C21 C23 H23C 109.5 . . ?
H23A C23 H23C 109.5 . . ?
H23B C23 H23C 109.5 . . ?
C71 N31 C32 112.11(13) . . ?
C71 N31 Ca1 126.15(10) . . ?
C32 N31 Ca1 120.76(10) . . ?
C33 C32 C37 121.74(15) . . ?
C33 C32 N31 119.68(15) . . ?
C37 C32 N31 118.57(14) . . ?
C34 C33 C32 117.72(17) . . ?
C34 C33 C38 120.21(16) . . ?
C32 C33 C38 121.98(15) . . ?
C35 C34 C33 121.35(18) . . ?
C35 C34 H34 119.3 . . ?
C33 C34 H34 119.3 . . ?
C36 C35 C34 120.18(18) . . ?
C36 C35 H35 119.9 . . ?
C34 C35 H35 119.9 . . ?
C35 C36 C37 121.04(19) . . ?
C35 C36 H36 119.5 . . ?
C37 C36 H36 119.5 . . ?
C36 C37 C32 117.93(16) . . ?
C36 C37 C41 119.40(17) . . ?
C32 C37 C41 122.62(15) . . ?
C33 C38 C39 110.59(17) . . ?
C33 C38 C40 113.05(16) . . ?
C39 C38 C40 109.91(17) . . ?
C33 C38 H38 107.7 . . ?
C39 C38 H38 107.7 . . ?
C40 C38 H38 107.7 . . ?
C38 C39 H39A 109.5 . . ?
C38 C39 H39B 109.5 . . ?
H39A C39 H39B 109.5 . . ?
C38 C39 H39C 109.5 . . ?
H39A C39 H39C 109.5 . . ?
H39B C39 H39C 109.5 . . ?
C38 C40 H40A 109.5 . . ?
C38 C40 H40B 109.5 . . ?
H40A C40 H40B 109.5 . . ?
C38 C40 H40C 109.5 . . ?
H40A C40 H40C 109.5 . . ?
H40B C40 H40C 109.5 . . ?
C37 C41 C42 112.27(17) . . ?
C37 C41 C43 110.72(17) . . ?
C42 C41 C43 110.78(17) . . ?
C37 C41 H41 107.6 . . ?
C42 C41 H41 107.6 . . ?
C43 C41 H41 107.6 . . ?
C41 C42 H42A 109.5 . . ?
C41 C42 H42B 109.5 . . ?
H42A C42 H42B 109.5 . . ?
C41 C42 H42C 109.5 . . ?
H42A C42 H42C 109.5 . . ?
H42B C42 H42C 109.5 . . ?
C41 C43 H43A 109.5 . . ?
C41 C43 H43B 109.5 . . ?
H43A C43 H43B 109.5 . . ?
C41 C43 H43C 109.5 . . ?
H43A C43 H43C 109.5 . . ?
H43B C43 H43C 109.5 . . ?
N11 C51 C52 127.66(15) . . ?
N11 C51 H51 116.2 . . ?
C52 C51 H51 116.2 . . ?
C57 C52 C53 117.95(14) . . ?
C57 C52 C51 116.42(14) . . ?
C53 C52 C51 125.11(14) . . ?
N8 C53 C52 129.00(14) . . ?
N8 C53 C54 112.43(13) . . ?
C52 C53 C54 118.35(14) . . ?
C55 C54 C53 121.66(15) . . ?
C55 C54 C76 132.94(15) . . ?
C53 C54 C76 105.27(13) . . ?
C54 C55 C56 120.73(15) . . ?
C54 C55 H55 119.6 . . ?
C56 C55 H55 119.6 . . ?
C55 C56 C57 117.27(14) . . ?
C55 C56 C58 120.31(15) . . ?
C57 C56 C58 122.25(15) . . ?
C56 C57 C52 123.91(15) . . ?
C56 C57 H57 118.0 . . ?
C52 C57 H57 118.0 . . ?
C60 C58 C61 109.20(19) . . ?
C60 C58 C59 108.78(19) . . ?
C61 C58 C59 108.26(18) . . ?
C60 C58 C56 108.83(15) . . ?
C61 C58 C56 111.67(15) . . ?
C59 C58 C56 110.04(15) . . ?
C58 C59 H59A 109.5 . . ?
C58 C59 H59B 109.5 . . ?
H59A C59 H59B 109.5 . . ?
C58 C59 H59C 109.5 . . ?
H59A C59 H59C 109.5 . . ?
H59B C59 H59C 109.5 . . ?
C58 C60 H60A 109.5 . . ?
C58 C60 H60B 109.5 . . ?
H60A C60 H60B 109.5 . . ?
C58 C60 H60C 109.5 . . ?
H60A C60 H60C 109.5 . . ?
H60B C60 H60C 109.5 . . ?
C58 C61 H61A 109.5 . . ?
C58 C61 H61B 109.5 . . ?
H61A C61 H61B 109.5 . . ?
C58 C61 H61C 109.5 . . ?
H61A C61 H61C 109.5 . . ?
H61B C61 H61C 109.5 . . ?
N31 C71 C72 128.91(15) . . ?
N31 C71 H71 115.5 . . ?
C72 C71 H71 115.5 . . ?
C73 C72 C77 117.73(14) . . ?
C73 C72 C71 115.82(14) . . ?
C77 C72 C71 126.45(15) . . ?
C74 C73 C72 124.19(15) . . ?
C74 C73 H73 117.9 . . ?
C72 C73 H73 117.9 . . ?
C75 C74 C73 117.33(15) . . ?
C75 C74 C78 122.11(16) . . ?
C73 C74 C78 120.56(16) . . ?
C76 C75 C74 120.55(15) . . ?
C76 C75 H75 119.7 . . ?
C74 C75 H75 119.7 . . ?
C75 C76 C77 121.95(15) . . ?
C75 C76 C54 132.94(15) . . ?
C77 C76 C54 104.98(13) . . ?
N8 C77 C72 128.94(14) . . ?
N8 C77 C76 112.77(13) . . ?
C72 C77 C76 118.24(14) . . ?
C80B C78 C79 124.8(3) . . ?
C81A C78 C79 119.5(3) . . ?
C80B C78 C74 112.9(2) . . ?
C81A C78 C74 116.8(2) . . ?
C79 C78 C74 112.92(16) . . ?
C81A C78 C80A 103.0(3) . . ?
C79 C78 C80A 94.8(2) . . ?
C74 C78 C80A 105.3(2) . . ?
C80B C78 C81B 104.8(3) . . ?
C79 C78 C81B 93.4(3) . . ?
C74 C78 C81B 102.8(2) . . ?
C78 C79 H79A 109.5 . . ?
C78 C79 H79B 109.5 . . ?
H79A C79 H79B 109.5 . . ?
C78 C79 H79C 109.5 . . ?
H79A C79 H79C 109.5 . . ?
H79B C79 H79C 109.5 . . ?
C78 C80A H80A 109.5 . . ?
C78 C80A H80B 109.5 . . ?
H80A C80A H80B 109.5 . . ?
C78 C80A H80C 109.5 . . ?
H80A C80A H80C 109.5 . . ?
H80B C80A H80C 109.5 . . ?
C78 C81A H81A 109.5 . . ?
C78 C81A H81B 109.5 . . ?
H81A C81A H81B 109.5 . . ?
C78 C81A H81C 109.5 . . ?
H81A C81A H81C 109.5 . . ?
H81B C81A H81C 109.5 . . ?
C78 C80B H80D 109.5 . . ?
C78 C80B H80E 109.5 . . ?
H80D C80B H80E 109.5 . . ?
C78 C80B H80F 109.5 . . ?
H80D C80B H80F 109.5 . . ?
H80E C80B H80F 109.5 . . ?
C78 C81B H81D 109.5 . . ?
C78 C81B H81E 109.5 . . ?
H81D C81B H81E 109.5 . . ?
C78 C81B H81F 109.5 . . ?
H81D C81B H81F 109.5 . . ?
H81E C81B H81F 109.5 . . ?

loop_
_geom_bond_atom_site_label_1
_geom_bond_atom_site_label_2
_geom_bond_distance
_geom_bond_site_symmetry_2
_geom_bond_publ_flag
Ca1 N1 2.2808(14) . ?
Ca1 N8 2.3403(13) . ?
Ca1 N11 2.5128(13) . ?
Ca1 N31 2.5154(14) . ?
Ca1 Si2 3.1862(6) . ?
Ca1 Si1 3.5132(6) . ?
Si1 N1 1.6933(15) . ?
Si1 C3 1.871(2) . ?
Si1 C4 1.880(2) . ?
Si1 C2 1.884(2) . ?
Si2 N1 1.6855(15) . ?
Si2 C5 1.870(2) . ?
Si2 C6 1.877(2) . ?
Si2 C7 1.9040(19) . ?
C2 H2A 0.9800 . ?
C2 H2B 0.9800 . ?
C2 H2C 0.9800 . ?
C3 H3A 0.9800 . ?
C3 H3B 0.9800 . ?
C3 H3C 0.9800 . ?
C4 H4A 0.9800 . ?
C4 H4B 0.9800 . ?
C4 H4C 0.9800 . ?
C5 H5A 0.9800 . ?
C5 H5B 0.9800 . ?
C5 H5C 0.9800 . ?
C6 H6A 0.9800 . ?
C6 H6B 0.9800 . ?
C6 H6C 0.9800 . ?
C7 H7A 0.9800 . ?
C7 H7B 0.9800 . ?
C7 H7C 0.9800 . ?
N8 C77 1.376(2) . ?
N8 C53 1.3802(19) . ?
C19 C18 1.516(3) . ?
C19 H19A 0.9800 . ?
C19 H19B 0.9800 . ?
C19 H19C 0.9800 . ?
N11 C51 1.285(2) . ?
N11 C12 1.443(2) . ?
C12 C13 1.404(2) . ?
C12 C17 1.408(2) . ?
C13 C14 1.394(3) . ?
C13 C18 1.517(3) . ?
C14 C15 1.385(3) . ?
C14 H14 0.9500 . ?
C15 C16 1.368(3) . ?
C15 H15 0.9500 . ?
C16 C17 1.399(3) . ?
C16 H16 0.9500 . ?
C17 C21 1.524(3) . ?
C18 C20 1.521(3) . ?
C18 H18 1.0000 . ?
C20 H20A 0.9800 . ?
C20 H20B 0.9800 . ?
C20 H20C 0.9800 . ?
C21 C22 1.532(3) . ?
C21 C23 1.535(3) . ?
C21 H21 1.0000 . ?
C22 H22A 0.9800 . ?
C22 H22B 0.9800 . ?
C22 H22C 0.9800 . ?
C23 H23A 0.9800 . ?
C23 H23B 0.9800 . ?
C23 H23C 0.9800 . ?
N31 C71 1.288(2) . ?
N31 C32 1.4545(19) . ?
C32 C33 1.399(2) . ?
C32 C37 1.401(2) . ?
C33 C34 1.394(2) . ?
C33 C38 1.516(3) . ?
C34 C35 1.376(3) . ?
C34 H34 0.9500 . ?
C35 C36 1.372(3) . ?
C35 H35 0.9500 . ?
C36 C37 1.397(2) . ?
C36 H36 0.9500 . ?
C37 C41 1.516(2) . ?
C38 C39 1.529(3) . ?
C38 C40 1.529(3) . ?
C38 H38 1.0000 . ?
C39 H39A 0.9800 . ?
C39 H39B 0.9800 . ?
C39 H39C 0.9800 . ?
C40 H40A 0.9800 . ?
C40 H40B 0.9800 . ?
C40 H40C 0.9800 . ?
C41 C42 1.522(3) . ?
C41 C43 1.529(3) . ?
C41 H41 1.0000 . ?
C42 H42A 0.9800 . ?
C42 H42B 0.9800 . ?
C42 H42C 0.9800 . ?
C43 H43A 0.9800 . ?
C43 H43B 0.9800 . ?
C43 H43C 0.9800 . ?
C51 C52 1.447(2) . ?
C51 H51 0.9500 . ?
C52 C57 1.408(2) . ?
C52 C53 1.409(2) . ?
C53 C54 1.424(2) . ?
C54 C55 1.388(2) . ?
C54 C76 1.436(2) . ?
C55 C56 1.396(2) . ?
C55 H55 0.9500 . ?
C56 C57 1.397(2) . ?
C56 C58 1.537(2) . ?
C57 H57 0.9500 . ?
C58 C60 1.520(3) . ?
C58 C61 1.525(3) . ?
C58 C59 1.530(3) . ?
C59 H59A 0.9800 . ?
C59 H59B 0.9800 . ?
C59 H59C 0.9800 . ?
C60 H60A 0.9800 . ?
C60 H60B 0.9800 . ?
C60 H60C 0.9800 . ?
C61 H61A 0.9800 . ?
C61 H61B 0.9800 . ?
C61 H61C 0.9800 . ?
C71 C72 1.446(2) . ?
C71 H71 0.9500 . ?
C72 C73 1.405(2) . ?
C72 C77 1.414(2) . ?
C73 C74 1.397(2) . ?
C73 H73 0.9500 . ?
C74 C75 1.395(2) . ?
C74 C78 1.534(2) . ?
C75 C76 1.387(2) . ?
C75 H75 0.9500 . ?
C76 C77 1.424(2) . ?
C78 C80B 1.395(6) . ?
C78 C81A 1.433(5) . ?
C78 C79 1.482(3) . ?
C78 C80A 1.693(6) . ?
C78 C81B 1.721(6) . ?
C79 H79A 0.9800 . ?
C79 H79B 0.9800 . ?
C79 H79C 0.9800 . ?
C80A H80A 0.9800 . ?
C80A H80B 0.9800 . ?
C80A H80C 0.9800 . ?
C81A H81A 0.9800 . ?
C81A H81B 0.9800 . ?
C81A H81C 0.9800 . ?
C80B H80D 0.9800 . ?
C80B H80E 0.9800 . ?
C80B H80F 0.9800 . ?
C81B H81D 0.9800 . ?
C81B H81E 0.9800 . ?
C81B H81F 0.9800 . ?

loop_
_geom_torsion_atom_site_label_1
_geom_torsion_atom_site_label_2
_geom_torsion_atom_site_label_3
_geom_torsion_atom_site_label_4
_geom_torsion
_geom_torsion_site_symmetry_1
_geom_torsion_site_symmetry_2
_geom_torsion_site_symmetry_3
_geom_torsion_site_symmetry_4
_geom_torsion_publ_flag
C5 Si2 N1 Si1 57.76(15) . . . . ?
C6 Si2 N1 Si1 -68.57(15) . . . . ?
C7 Si2 N1 Si1 174.42(11) . . . . ?
Ca1 Si2 N1 Si1 172.99(16) . . . . ?
C5 Si2 N1 Ca1 -115.24(10) . . . . ?
C6 Si2 N1 Ca1 118.44(10) . . . . ?
C7 Si2 N1 Ca1 1.43(10) . . . . ?
C3 Si1 N1 Si2 -88.92(14) . . . . ?
C4 Si1 N1 Si2 31.23(17) . . . . ?
C2 Si1 N1 Si2 153.05(12) . . . . ?
Ca1 Si1 N1 Si2 -171.90(19) . . . . ?
C3 Si1 N1 Ca1 82.98(12) . . . . ?
C4 Si1 N1 Ca1 -156.86(12) . . . . ?
C2 Si1 N1 Ca1 -35.05(12) . . . . ?
C51 N11 C12 C13 113.90(17) . . . . ?
Ca1 N11 C12 C13 -69.55(16) . . . . ?
C51 N11 C12 C17 -66.5(2) . . . . ?
Ca1 N11 C12 C17 110.06(15) . . . . ?
C17 C12 C13 C14 -1.2(3) . . . . ?
N11 C12 C13 C14 178.39(16) . . . . ?
C17 C12 C13 C18 174.03(16) . . . . ?
N11 C12 C13 C18 -6.4(2) . . . . ?
C12 C13 C14 C15 0.5(3) . . . . ?
C18 C13 C14 C15 -174.77(19) . . . . ?
C13 C14 C15 C16 0.2(3) . . . . ?
C14 C15 C16 C17 -0.2(3) . . . . ?
C15 C16 C17 C12 -0.5(3) . . . . ?
C15 C16 C17 C21 177.51(19) . . . . ?
C13 C12 C17 C16 1.2(3) . . . . ?
N11 C12 C17 C16 -178.41(16) . . . . ?
C13 C12 C17 C21 -176.70(16) . . . . ?
N11 C12 C17 C21 3.7(3) . . . . ?
C14 C13 C18 C19 88.9(2) . . . . ?
C12 C13 C18 C19 -86.2(2) . . . . ?
C14 C13 C18 C20 -35.9(3) . . . . ?
C12 C13 C18 C20 148.91(18) . . . . ?
C16 C17 C21 C22 47.1(2) . . . . ?
C12 C17 C21 C22 -135.04(19) . . . . ?
C16 C17 C21 C23 -74.6(2) . . . . ?
C12 C17 C21 C23 103.2(2) . . . . ?
C71 N31 C32 C33 -100.73(18) . . . . ?
Ca1 N31 C32 C33 89.86(17) . . . . ?
C71 N31 C32 C37 77.9(2) . . . . ?
Ca1 N31 C32 C37 -91.56(16) . . . . ?
C37 C32 C33 C34 -2.4(3) . . . . ?
N31 C32 C33 C34 176.13(17) . . . . ?
C37 C32 C33 C38 -179.06(16) . . . . ?
N31 C32 C33 C38 -0.5(2) . . . . ?
C32 C33 C34 C35 1.8(3) . . . . ?
C38 C33 C34 C35 178.5(2) . . . . ?
C33 C34 C35 C36 -0.1(4) . . . . ?
C34 C35 C36 C37 -1.1(4) . . . . ?
C35 C36 C37 C32 0.5(3) . . . . ?
C35 C36 C37 C41 -177.0(2) . . . . ?
C33 C32 C37 C36 1.3(3) . . . . ?
N31 C32 C37 C36 -177.27(17) . . . . ?
C33 C32 C37 C41 178.65(17) . . . . ?
N31 C32 C37 C41 0.1(3) . . . . ?
C34 C33 C38 C39 -85.9(2) . . . . ?
C32 C33 C38 C39 90.7(2) . . . . ?
C34 C33 C38 C40 37.8(3) . . . . ?
C32 C33 C38 C40 -145.58(18) . . . . ?
C36 C37 C41 C42 -49.2(3) . . . . ?
C32 C37 C41 C42 133.42(19) . . . . ?
C36 C37 C41 C43 75.2(2) . . . . ?
C32 C37 C41 C43 -102.2(2) . . . . ?
C12 N11 C51 C52 -174.61(15) . . . . ?
Ca1 N11 C51 C52 9.2(2) . . . . ?
N11 C51 C52 C57 -177.15(16) . . . . ?
N11 C51 C52 C53 11.2(3) . . . . ?
C77 N8 C53 C52 171.97(16) . . . . ?
Ca1 N8 C53 C52 -20.1(2) . . . . ?
C77 N8 C53 C54 -2.56(18) . . . . ?
Ca1 N8 C53 C54 165.42(10) . . . . ?
C57 C52 C53 N8 -177.50(16) . . . . ?
C51 C52 C53 N8 -6.0(3) . . . . ?
C57 C52 C53 C54 -3.3(2) . . . . ?
C51 C52 C53 C54 168.24(15) . . . . ?
N8 C53 C54 C55 178.73(15) . . . . ?
C52 C53 C54 C55 3.6(2) . . . . ?
N8 C53 C54 C76 2.40(18) . . . . ?
C52 C53 C54 C76 -172.77(14) . . . . ?
C53 C54 C55 C56 -0.9(3) . . . . ?
C76 C54 C55 C56 174.22(17) . . . . ?
C54 C55 C56 C57 -1.9(2) . . . . ?
C54 C55 C56 C58 -177.26(16) . . . . ?
C55 C56 C57 C52 2.1(2) . . . . ?
C58 C56 C57 C52 177.41(16) . . . . ?
C53 C52 C57 C56 0.5(2) . . . . ?
C51 C52 C57 C56 -171.75(15) . . . . ?
C55 C56 C58 C60 67.1(2) . . . . ?
C57 C56 C58 C60 -108.1(2) . . . . ?
C55 C56 C58 C61 -172.30(18) . . . . ?
C57 C56 C58 C61 12.5(3) . . . . ?
C55 C56 C58 C59 -52.0(2) . . . . ?
C57 C56 C58 C59 132.80(19) . . . . ?
C32 N31 C71 C72 -173.12(17) . . . . ?
Ca1 N31 C71 C72 -4.4(3) . . . . ?
N31 C71 C72 C73 177.69(18) . . . . ?
N31 C71 C72 C77 -2.0(3) . . . . ?
C77 C72 C73 C74 0.4(3) . . . . ?
C71 C72 C73 C74 -179.37(18) . . . . ?
C72 C73 C74 C75 0.8(3) . . . . ?
C72 C73 C74 C78 -179.17(19) . . . . ?
C73 C74 C75 C76 -1.1(3) . . . . ?
C78 C74 C75 C76 178.87(19) . . . . ?
C74 C75 C76 C77 0.3(3) . . . . ?
C74 C75 C76 C54 -174.78(18) . . . . ?
C55 C54 C76 C75 -1.3(3) . . . . ?
C53 C54 C76 C75 174.47(19) . . . . ?
C55 C54 C76 C77 -176.92(18) . . . . ?
C53 C54 C76 C77 -1.20(17) . . . . ?
C53 N8 C77 C72 -175.45(17) . . . . ?
Ca1 N8 C77 C72 16.7(2) . . . . ?
C53 N8 C77 C76 1.74(18) . . . . ?
Ca1 N8 C77 C76 -166.09(11) . . . . ?
C73 C72 C77 N8 175.84(17) . . . . ?
C71 C72 C77 N8 -4.5(3) . . . . ?
C73 C72 C77 C76 -1.2(2) . . . . ?
C71 C72 C77 C76 178.48(17) . . . . ?
C75 C76 C77 N8 -176.58(16) . . . . ?
C54 C76 C77 N8 -0.32(19) . . . . ?
C75 C76 C77 C72 0.9(3) . . . . ?
C54 C76 C77 C72 177.19(15) . . . . ?
C75 C74 C78 C80B 128.7(3) . . . . ?
C73 C74 C78 C80B -51.3(4) . . . . ?
C75 C74 C78 C81A -164.0(3) . . . . ?
C73 C74 C78 C81A 16.0(4) . . . . ?
C75 C74 C78 C79 -19.7(3) . . . . ?
C73 C74 C78 C79 160.3(2) . . . . ?
C75 C74 C78 C80A 82.4(3) . . . . ?
C73 C74 C78 C80A -97.6(3) . . . . ?
C75 C74 C78 C81B -119.0(3) . . . . ?
C73 C74 C78 C81B 61.0(3) . . . . ?
